data_1575786
loop_
_publ_author_name
'Spergen, Aswini'
'Bal, Pranav V.'
'Khan Shameer Shameem, Asif'
'Joshy, Arun'
'Nambiar, Anjana P.'
'Andrews, Alex P.'
'Sabapathi, Gokulnath'

_publ_section_title
;
 Bis-subporphyrin-like boron(iii) complexes derived from
 indolo[2,3-<i>a</i>]carbazole-based cyclic bis-BODIPYs exhibiting
 persistent helical chirality.
;
_journal_issue 41
_journal_name_full 'Chemical science'
_journal_page_first 19164
_journal_page_last 19171
_journal_paper_doi 10.1039/d5sc04279h
_journal_volume 16
_journal_year 2025
_chemical_formula_moiety 'C88 H82 B2 F4 N8, C4 H8 O2'
_chemical_formula_sum 'C92 H90 B2 F4 N8 O2'
_chemical_formula_weight 1437.33
_space_group_crystal_system triclinic
_space_group_IT_number 2
_space_group_name_Hall '-P 1'
_space_group_name_H-M_alt 'P -1'
_atom_sites_solution_hydrogens geom
_audit_creation_method SHELXL-2018/3
_audit_update_record
;
2025-04-02 deposited with the CCDC.	2025-09-16 downloaded from the CCDC.
;
_cell_angle_alpha 80.199(9)
_cell_angle_beta 80.159(10)
_cell_angle_gamma 87.116(9)
_cell_formula_units_Z 2
_cell_length_a 16.019(4)
_cell_length_b 16.711(4)
_cell_length_c 17.190(4)
_cell_measurement_reflns_used 3618
_cell_measurement_temperature 140(2)
_cell_measurement_theta_max 27.50
_cell_measurement_theta_min 2.17
_cell_volume 4466.7(19)
_computing_cell_refinement 'APEX3/SAINT (Bruker, 2016)'
_computing_data_collection 'APEX3 (Bruker, 2016)'
_computing_data_reduction 'SAINT/XPREP (Bruker, 2016)'
_computing_molecular_graphics 'ORTEP3- 2014.1(Farrugia, 1997) '
_computing_publication_material 'SHELXL-2018/3 (Sheldrick, 2018)'
_computing_structure_refinement 'SHELXL-2018/3 (Sheldrick, 2018)'
_computing_structure_solution 'SHELXT 2018/2 (Sheldrick, 2018)'
_diffrn_ambient_temperature 140(2)
_diffrn_detector_area_resol_mean 0
_diffrn_measured_fraction_theta_full 1.000
_diffrn_measured_fraction_theta_max 1.000
_diffrn_measurement_device_type 'Bruker KAPPA APEX-II CCD'
_diffrn_measurement_method '\f and \w scans'
_diffrn_radiation_type MoK\a
_diffrn_radiation_wavelength 0.71073
_diffrn_reflns_av_R_equivalents 0.2066
_diffrn_reflns_av_unetI/netI 0.1833
_diffrn_reflns_Laue_measured_fraction_full 1.000
_diffrn_reflns_Laue_measured_fraction_max 1.000
_diffrn_reflns_limit_h_max 19
_diffrn_reflns_limit_h_min -19
_diffrn_reflns_limit_k_max 19
_diffrn_reflns_limit_k_min -19
_diffrn_reflns_limit_l_max 20
_diffrn_reflns_limit_l_min -20
_diffrn_reflns_number 93153
_diffrn_reflns_point_group_measured_fraction_full 1.000
_diffrn_reflns_point_group_measured_fraction_max 1.000
_diffrn_reflns_theta_full 25.000
_diffrn_reflns_theta_max 25.000
_diffrn_reflns_theta_min 1.219
_diffrn_source 'sealed tube'
_exptl_absorpt_coefficient_mu 0.070
_exptl_absorpt_correction_T_max 0.997
_exptl_absorpt_correction_T_min 0.992
_exptl_absorpt_correction_type multi-scan
_exptl_absorpt_process_details 'SADABS (Bruker, 2016)'
_exptl_crystal_colour black
_exptl_crystal_density_diffrn 1.069
_exptl_crystal_density_meas 1.070
_exptl_crystal_density_method none
_exptl_crystal_description needle
_exptl_crystal_F_000 1520
_exptl_crystal_size_max 0.110
_exptl_crystal_size_mid 0.068
_exptl_crystal_size_min 0.040
_refine_diff_density_max 0.543
_refine_diff_density_min -0.410
_refine_diff_density_rms 0.084
_refine_ls_extinction_method none
_refine_ls_goodness_of_fit_ref 1.008
_refine_ls_hydrogen_treatment constr
_refine_ls_matrix_type full
_refine_ls_number_parameters 991
_refine_ls_number_reflns 15713
_refine_ls_number_restraints 0
_refine_ls_restrained_S_all 1.008
_refine_ls_R_factor_all 0.2100
_refine_ls_R_factor_gt 0.0878
_refine_ls_shift/su_max 0.004
_refine_ls_shift/su_mean 0.000
_refine_ls_structure_factor_coef Fsqd
_refine_ls_weighting_details 'w=1/[\s^2^(Fo^2^)+(0.1599P)^2^+0.0887P] where P=(Fo^2^+2Fc^2^)/3'
_refine_ls_weighting_scheme calc
_refine_ls_wR_factor_gt 0.2381
_refine_ls_wR_factor_ref 0.3167
_reflns_Friedel_coverage 0.000
_reflns_number_gt 6620
_reflns_number_total 15713
_reflns_threshold_expression 'I > 2\s(I)'
_cod_data_source_file d5sc04279h2.cif
_cod_data_source_block shelx_CCDC1
_cod_depositor_comments 'Adding full bibliography for 1575785--1575787.cif.'
_cod_original_cell_volume 4466.6(18)
_cod_database_code 1575786
_shelx_shelxl_version_number 2018/3
_shelx_space_group_comment
;
The symmetry employed for this shelxl refinement is uniquely defined
by the following loop, which should always be used as a source of
symmetry information in preference to the above space-group names.
They are only intended as comments.
;
_shelx_estimated_absorpt_t_min 0.992
_shelx_estimated_absorpt_t_max 0.997

loop_
_space_group_symop_operation_xyz
'x, y, z'
'-x, -y, -z'

loop_
_atom_site_label
_atom_site_type_symbol
_atom_site_fract_x
_atom_site_fract_y
_atom_site_fract_z
_atom_site_U_iso_or_equiv
_atom_site_adp_type
_atom_site_occupancy
_atom_site_site_symmetry_order
_atom_site_calc_flag
_atom_site_refinement_flags_posn
_atom_site_refinement_flags_adp
_atom_site_refinement_flags_occupancy
_atom_site_disorder_assembly
_atom_site_disorder_group
C1 C 0.0919(4) 0.1546(3) 0.3972(3) 0.0317(14) Uani 1 1 d . . . . .
C2 C 0.0701(4) 0.1447(3) 0.3207(3) 0.0299(14) Uani 1 1 d . . . . .
C3 C 0.0369(4) 0.0753(3) 0.3044(3) 0.0309(14) Uani 1 1 d . . . . .
H3 H 0.028759 0.029166 0.345419 0.037 Uiso 1 1 calc R U . . .
C4 C 0.0152(3) 0.0708(3) 0.2306(3) 0.0283(14) Uani 1 1 d . . . . .
C5 C 0.0263(3) 0.1392(3) 0.1707(3) 0.0291(14) Uani 1 1 d . . . . .
H5 H 0.012071 0.136902 0.119725 0.035 Uiso 1 1 calc R U . . .
C6 C 0.0578(3) 0.2102(3) 0.1845(3) 0.0268(14) Uani 1 1 d . . . . .
C7 C 0.0805(3) 0.2100(3) 0.2591(3) 0.0265(14) Uani 1 1 d . . . . .
C8 C -0.0201(4) -0.0085(4) 0.2154(4) 0.0359(15) Uani 1 1 d . . . . .
C9 C -0.0184(6) -0.0107(4) 0.1279(4) 0.072(3) Uani 1 1 d . . . . .
H9A H -0.032769 -0.065212 0.121234 0.108 Uiso 1 1 calc R U . . .
H9B H 0.038344 0.002588 0.098247 0.108 Uiso 1 1 calc R U . . .
H9C H -0.059817 0.028980 0.107368 0.108 Uiso 1 1 calc R U . . .
C10 C -0.1098(4) -0.0170(5) 0.2619(5) 0.077(3) Uani 1 1 d . . . . .
H10A H -0.145917 0.027050 0.239605 0.116 Uiso 1 1 calc R U . . .
H10B H -0.109156 -0.014018 0.318252 0.116 Uiso 1 1 calc R U . . .
H10C H -0.132014 -0.069395 0.257819 0.116 Uiso 1 1 calc R U . . .
C11 C 0.0315(5) -0.0814(4) 0.2469(4) 0.055(2) Uani 1 1 d . . . . .
H11A H 0.004517 -0.131281 0.242048 0.083 Uiso 1 1 calc R U . . .
H11B H 0.034526 -0.080944 0.303267 0.083 Uiso 1 1 calc R U . . .
H11C H 0.088823 -0.079207 0.215748 0.083 Uiso 1 1 calc R U . . .
C12 C 0.0756(3) 0.2910(3) 0.1406(3) 0.0248(13) Uani 1 1 d . . . . .
C13 C 0.1082(3) 0.3331(3) 0.1927(3) 0.0250(13) Uani 1 1 d . . . . .
C14 C 0.1294(3) 0.4143(3) 0.1691(3) 0.0251(13) Uani 1 1 d . . . . .
C15 C 0.1173(3) 0.4557(3) 0.0931(3) 0.0252(13) Uani 1 1 d . . . . .
C16 C 0.0844(3) 0.4136(3) 0.0411(3) 0.0258(13) Uani 1 1 d . . . . .
H16 H 0.075704 0.440823 -0.010141 0.031 Uiso 1 1 calc R U . . .
C17 C 0.0647(3) 0.3327(3) 0.0648(3) 0.0265(14) Uani 1 1 d . . . . .
H17 H 0.043293 0.304641 0.029036 0.032 Uiso 1 1 calc R U . . .
C18 C 0.1400(3) 0.5383(3) 0.0907(3) 0.0224(13) Uani 1 1 d . . . . .
C19 C 0.1644(3) 0.5432(3) 0.1646(3) 0.0228(13) Uani 1 1 d . . . . .
C20 C 0.1896(3) 0.6151(3) 0.1824(3) 0.0242(13) Uani 1 1 d . . . . .
C21 C 0.1908(3) 0.6824(3) 0.1229(3) 0.0258(13) Uani 1 1 d . . . . .
H21 H 0.208299 0.732428 0.133395 0.031 Uiso 1 1 calc R U . . .
C22 C 0.1677(3) 0.6809(3) 0.0480(3) 0.0241(13) Uani 1 1 d . . . . .
C23 C 0.1415(3) 0.6078(3) 0.0331(3) 0.0254(13) Uani 1 1 d . . . . .
H23 H 0.124623 0.605220 -0.016792 0.030 Uiso 1 1 calc R U . . .
C24 C 0.1676(4) 0.7603(3) -0.0106(3) 0.0281(14) Uani 1 1 d . . . . .
C25 C 0.1531(4) 0.7482(3) -0.0929(3) 0.0296(14) Uani 1 1 d . . . . .
H25A H 0.195443 0.709384 -0.113663 0.044 Uiso 1 1 calc R U . . .
H25B H 0.158211 0.800303 -0.129338 0.044 Uiso 1 1 calc R U . . .
H25C H 0.096203 0.727160 -0.088863 0.044 Uiso 1 1 calc R U . . .
C26 C 0.0966(4) 0.8172(4) 0.0226(4) 0.0451(18) Uani 1 1 d . . . . .
H26A H 0.098379 0.869493 -0.013459 0.068 Uiso 1 1 calc R U . . .
H26B H 0.104823 0.825779 0.075750 0.068 Uiso 1 1 calc R U . . .
H26C H 0.041466 0.792541 0.026623 0.068 Uiso 1 1 calc R U . . .
C27 C 0.2522(4) 0.8014(4) -0.0210(4) 0.0438(17) Uani 1 1 d . . . . .
H27A H 0.298048 0.764469 -0.039217 0.066 Uiso 1 1 calc R U . . .
H27B H 0.260385 0.815249 0.030340 0.066 Uiso 1 1 calc R U . . .
H27C H 0.252751 0.851070 -0.060690 0.066 Uiso 1 1 calc R U . . .
C28 C 0.2118(3) 0.6203(3) 0.2598(3) 0.0245(13) Uani 1 1 d . . . . .
C29 C 0.1824(3) 0.5766(3) 0.3355(3) 0.0287(14) Uani 1 1 d . . . . .
H29 H 0.145814 0.531610 0.346744 0.034 Uiso 1 1 calc R U . . .
C30 C 0.2156(3) 0.6103(3) 0.3911(3) 0.0264(14) Uani 1 1 d . . . . .
H30 H 0.204236 0.593957 0.447556 0.032 Uiso 1 1 calc R U . . .
C31 C 0.2685(3) 0.6724(3) 0.3501(3) 0.0234(13) Uani 1 1 d . . . . .
C32 C 0.3157(3) 0.7261(3) 0.3800(3) 0.0253(13) Uani 1 1 d . . . . .
C33 C 0.3903(3) 0.7622(3) 0.3373(3) 0.0270(14) Uani 1 1 d . . . . .
C34 C 0.4134(4) 0.8425(4) 0.3373(3) 0.0374(16) Uani 1 1 d . . . . .
H34 H 0.385727 0.878248 0.371572 0.045 Uiso 1 1 calc R U . . .
C35 C 0.4825(4) 0.8596(4) 0.2795(4) 0.0402(16) Uani 1 1 d . . . . .
H35 H 0.510269 0.910136 0.264606 0.048 Uiso 1 1 calc R U . . .
C36 C 0.5051(4) 0.7896(3) 0.2460(3) 0.0301(14) Uani 1 1 d . . . . .
C38 C 0.3276(4) 0.7298(4) 0.5215(3) 0.0322(15) Uani 1 1 d . . . . .
C39 C 0.4174(4) 0.6993(4) 0.5102(4) 0.054(2) Uani 1 1 d . . . . .
H39A H 0.424030 0.658721 0.474512 0.080 Uiso 1 1 calc R U . . .
H39B H 0.432087 0.674566 0.562133 0.080 Uiso 1 1 calc R U . . .
H39C H 0.454948 0.744736 0.486494 0.080 Uiso 1 1 calc R U . . .
C40 C 0.2879(4) 0.7392(4) 0.5979(3) 0.0355(15) Uani 1 1 d . . . . .
H40 H 0.319531 0.728006 0.640607 0.043 Uiso 1 1 calc R U . . .
C41 C 0.2049(4) 0.7641(4) 0.6139(3) 0.0357(16) Uani 1 1 d . . . . .
C42 C 0.1606(4) 0.7839(4) 0.5502(3) 0.0350(15) Uani 1 1 d . . . . .
H42 H 0.103865 0.803882 0.560338 0.042 Uiso 1 1 calc R U . . .
C43 C 0.1956(3) 0.7757(4) 0.4730(3) 0.0317(15) Uani 1 1 d . . . . .
C44 C 0.2794(3) 0.7447(3) 0.4592(3) 0.0272(14) Uani 1 1 d . . . . .
C45 C 0.1452(4) 0.8033(4) 0.4062(3) 0.0405(17) Uani 1 1 d . . . . .
H45A H 0.182910 0.829406 0.358651 0.061 Uiso 1 1 calc R U . . .
H45B H 0.100733 0.842147 0.423161 0.061 Uiso 1 1 calc R U . . .
H45C H 0.119251 0.756251 0.393579 0.061 Uiso 1 1 calc R U . . .
C46 C 0.1617(4) 0.7708(4) 0.6985(3) 0.0517(19) Uani 1 1 d . . . . .
H46A H 0.203885 0.762686 0.734373 0.077 Uiso 1 1 calc R U . . .
H46B H 0.118410 0.729275 0.716450 0.077 Uiso 1 1 calc R U . . .
H46C H 0.134975 0.824800 0.699180 0.077 Uiso 1 1 calc R U . . .
C47 C 0.5770(3) 0.7745(3) 0.1859(3) 0.0248(13) Uani 1 1 d . . . . .
C48 C 0.5904(3) 0.6951(3) 0.1739(3) 0.0270(14) Uani 1 1 d . . . . .
C49 C 0.6567(3) 0.6707(3) 0.1181(3) 0.0260(13) Uani 1 1 d . . . . .
C50 C 0.7101(3) 0.7304(3) 0.0714(3) 0.0285(14) Uani 1 1 d . . . . .
H50 H 0.754549 0.715931 0.031806 0.034 Uiso 1 1 calc R U . . .
C51 C 0.6986(4) 0.8108(4) 0.0825(3) 0.0315(14) Uani 1 1 d . . . . .
C52 C 0.6323(3) 0.8317(4) 0.1400(3) 0.0313(14) Uani 1 1 d . . . . .
H52 H 0.625027 0.886727 0.147726 0.038 Uiso 1 1 calc R U . . .
C53 C 0.7578(4) 0.8763(3) 0.0293(4) 0.0359(16) Uani 1 1 d . . . . .
C54 C 0.7399(5) 0.9607(4) 0.0529(5) 0.065(2) Uani 1 1 d . . . . .
H54A H 0.779787 0.999477 0.018373 0.098 Uiso 1 1 calc R U . . .
H54B H 0.746720 0.958402 0.108825 0.098 Uiso 1 1 calc R U . . .
H54C H 0.681806 0.978303 0.046582 0.098 Uiso 1 1 calc R U . . .
C55 C 0.8496(4) 0.8510(4) 0.0391(4) 0.0476(18) Uani 1 1 d . . . . .
H55A H 0.864528 0.800050 0.018441 0.071 Uiso 1 1 calc R U . . .
H55B H 0.854724 0.843165 0.095913 0.071 Uiso 1 1 calc R U . . .
H55C H 0.888042 0.893520 0.009199 0.071 Uiso 1 1 calc R U . . .
C56 C 0.7473(5) 0.8805(4) -0.0578(4) 0.058(2) Uani 1 1 d . . . . .
H56A H 0.759308 0.826863 -0.073358 0.087 Uiso 1 1 calc R U . . .
H56B H 0.786791 0.919828 -0.091983 0.087 Uiso 1 1 calc R U . . .
H56C H 0.689043 0.897645 -0.063943 0.087 Uiso 1 1 calc R U . . .
C57 C 0.6507(4) 0.5846(3) 0.1248(3) 0.0290(14) Uani 1 1 d . . . . .
C58 C 0.5803(3) 0.5627(3) 0.1862(3) 0.0264(14) Uani 1 1 d . . . . .
C59 C 0.5601(3) 0.4816(3) 0.2102(3) 0.0254(13) Uani 1 1 d . . . . .
C60 C 0.6089(3) 0.4211(3) 0.1764(3) 0.0272(14) Uani 1 1 d . . . . .
C61 C 0.6776(4) 0.4428(4) 0.1149(3) 0.0323(15) Uani 1 1 d . . . . .
H61 H 0.710099 0.401651 0.090849 0.039 Uiso 1 1 calc R U . . .
C62 C 0.6984(4) 0.5226(3) 0.0893(3) 0.0302(14) Uani 1 1 d . . . . .
H62 H 0.744970 0.536364 0.047623 0.036 Uiso 1 1 calc R U . . .
C63 C 0.5744(4) 0.3450(3) 0.2196(3) 0.0273(14) Uani 1 1 d . . . . .
C64 C 0.5060(3) 0.3645(3) 0.2773(3) 0.0235(13) Uani 1 1 d . . . . .
C65 C 0.4589(3) 0.3049(3) 0.3289(3) 0.0254(13) Uani 1 1 d . . . . .
C66 C 0.4809(3) 0.2245(3) 0.3217(3) 0.0286(14) Uani 1 1 d . . . . .
H66 H 0.447852 0.182716 0.355760 0.034 Uiso 1 1 calc R U . . .
C67 C 0.5487(4) 0.2027(3) 0.2673(3) 0.0314(14) Uani 1 1 d . . . . .
C68 C 0.5946(4) 0.2645(3) 0.2146(3) 0.0314(15) Uani 1 1 d . . . . .
H68 H 0.639773 0.250969 0.175164 0.038 Uiso 1 1 calc R U . . .
C69 C 0.5726(4) 0.1140(4) 0.2619(4) 0.0392(16) Uani 1 1 d . . . . .
C70 C 0.5454(5) 0.0925(4) 0.1878(4) 0.062(2) Uani 1 1 d . . . . .
H70A H 0.566422 0.037779 0.180570 0.093 Uiso 1 1 calc R U . . .
H70B H 0.568698 0.131657 0.140857 0.093 Uiso 1 1 calc R U . . .
H70C H 0.483352 0.094339 0.194184 0.093 Uiso 1 1 calc R U . . .
C71 C 0.5340(4) 0.0570(4) 0.3362(4) 0.0498(19) Uani 1 1 d . . . . .
H71A H 0.543330 0.077781 0.383958 0.075 Uiso 1 1 calc R U . . .
H71B H 0.560792 0.002937 0.335944 0.075 Uiso 1 1 calc R U . . .
H71C H 0.473045 0.053261 0.336883 0.075 Uiso 1 1 calc R U . . .
C72 C 0.6684(4) 0.1005(4) 0.2552(5) 0.062(2) Uani 1 1 d . . . . .
H72A H 0.687585 0.117616 0.300893 0.093 Uiso 1 1 calc R U . . .
H72B H 0.696763 0.132522 0.205385 0.093 Uiso 1 1 calc R U . . .
H72C H 0.682462 0.042784 0.255003 0.093 Uiso 1 1 calc R U . . .
C73 C 0.3895(3) 0.3238(3) 0.3895(3) 0.0262(14) Uani 1 1 d . . . . .
C74 C 0.3759(4) 0.3886(4) 0.4329(3) 0.0332(15) Uani 1 1 d . . . . .
H74 H 0.411577 0.433901 0.425663 0.040 Uiso 1 1 calc R U . . .
C75 C 0.3036(4) 0.3761(3) 0.4868(3) 0.0320(15) Uani 1 1 d . . . . .
H75 H 0.281071 0.409790 0.525082 0.038 Uiso 1 1 calc R U . . .
C76 C 0.2681(3) 0.3050(3) 0.4762(3) 0.0249(13) Uani 1 1 d . . . . .
C77 C 0.1907(3) 0.2703(3) 0.5135(3) 0.0272(14) Uani 1 1 d . . . . .
C78 C 0.1569(4) 0.2862(3) 0.5948(3) 0.0285(14) Uani 1 1 d . . . . .
C79 C 0.2012(4) 0.2579(4) 0.6580(4) 0.0355(15) Uani 1 1 d . . . . .
C80 C 0.1696(4) 0.2751(4) 0.7333(3) 0.0374(16) Uani 1 1 d . . . . .
H80 H 0.199723 0.255689 0.776090 0.045 Uiso 1 1 calc R U . . .
C81 C 0.0952(4) 0.3198(4) 0.7482(4) 0.0418(17) Uani 1 1 d . . . . .
C82 C 0.0517(4) 0.3461(4) 0.6842(4) 0.0407(17) Uani 1 1 d . . . . .
H82 H 0.000126 0.376306 0.693038 0.049 Uiso 1 1 calc R U . . .
C83 C 0.0816(4) 0.3295(4) 0.6095(3) 0.0326(15) Uani 1 1 d . . . . .
C84 C 0.2826(4) 0.2074(4) 0.6474(4) 0.0456(18) Uani 1 1 d . . . . .
H84A H 0.331282 0.243368 0.633870 0.068 Uiso 1 1 calc R U . . .
H84B H 0.282359 0.176111 0.604090 0.068 Uiso 1 1 calc R U . . .
H84C H 0.286727 0.170147 0.697222 0.068 Uiso 1 1 calc R U . . .
C85 C 0.0634(5) 0.3429(5) 0.8278(4) 0.059(2) Uani 1 1 d . . . . .
H85A H 0.004511 0.326172 0.845463 0.088 Uiso 1 1 calc R U . . .
H85B H 0.066368 0.401887 0.823976 0.088 Uiso 1 1 calc R U . . .
H85C H 0.098394 0.315851 0.866516 0.088 Uiso 1 1 calc R U . . .
C86 C 0.0343(4) 0.3659(4) 0.5413(4) 0.0450(17) Uani 1 1 d . . . . .
H86A H 0.074530 0.393199 0.496301 0.067 Uiso 1 1 calc R U . . .
H86B H -0.008648 0.405317 0.559876 0.067 Uiso 1 1 calc R U . . .
H86C H 0.006758 0.322519 0.523953 0.067 Uiso 1 1 calc R U . . .
C87 C 0.1437(3) 0.2177(3) 0.4808(3) 0.0255(13) Uani 1 1 d . . . . .
C88 C 0.0943(4) 0.1553(4) 0.5250(3) 0.0346(15) Uani 1 1 d . . . . .
H88 H 0.083656 0.142741 0.581788 0.042 Uiso 1 1 calc R U . . .
C89 C 0.0630(4) 0.1144(4) 0.4744(3) 0.0360(16) Uani 1 1 d . . . . .
H89 H 0.028585 0.067790 0.488875 0.043 Uiso 1 1 calc R U . . .
C90 C 0.0485(5) 0.5801(5) 0.6620(5) 0.081(3) Uani 1 1 d . . . . .
H90A H 0.042884 0.592621 0.716294 0.122 Uiso 1 1 calc R U . . .
H90B H 0.043871 0.630436 0.624132 0.122 Uiso 1 1 calc R U . . .
H90C H 0.003424 0.543473 0.659556 0.122 Uiso 1 1 calc R U . . .
C91 C 0.1319(5) 0.5404(5) 0.6407(5) 0.061(2) Uani 1 1 d . . . . .
C92 C 0.2554(5) 0.4730(6) 0.6876(5) 0.081(3) Uani 1 1 d . . . . .
H92A H 0.272329 0.450573 0.739864 0.097 Uiso 1 1 calc R U . . .
H92B H 0.244756 0.427143 0.661111 0.097 Uiso 1 1 calc R U . . .
C93 C 0.3214(6) 0.5234(5) 0.6379(6) 0.096(3) Uani 1 1 d . . . . .
H93A H 0.373751 0.490860 0.629000 0.144 Uiso 1 1 calc R U . . .
H93B H 0.303921 0.545111 0.586410 0.144 Uiso 1 1 calc R U . . .
H93C H 0.331374 0.568440 0.664823 0.144 Uiso 1 1 calc R U . . .
F1 F 0.1697(2) 0.3594(2) 0.34978(19) 0.0438(9) Uani 1 1 d . . . . .
F2 F 0.2522(2) 0.2656(2) 0.28961(19) 0.0502(10) Uani 1 1 d . . . . .
F3 F 0.4975(3) 0.6079(2) 0.3560(2) 0.0795(15) Uani 1 1 d . . . . .
F4 F 0.4067(2) 0.5908(2) 0.2782(3) 0.0801(16) Uani 1 1 d . . . . .
N1 N 0.1112(3) 0.2830(3) 0.2666(3) 0.0271(11) Uani 1 1 d . . . . .
N2 N 0.1420(3) 0.2175(3) 0.3999(2) 0.0260(11) Uani 1 1 d . . . . .
N3 N 0.3225(3) 0.2753(3) 0.4157(2) 0.0263(11) Uani 1 1 d . . . . .
H3A H 0.314446 0.230889 0.397056 0.032 Uiso 1 1 calc R U . . .
N4 N 0.4979(3) 0.4465(3) 0.2707(2) 0.0273(11) Uani 1 1 d . . . . .
H4 H 0.459311 0.472955 0.300101 0.033 Uiso 1 1 calc R U . . .
N5 N 0.5437(3) 0.6315(3) 0.2150(3) 0.0263(11) Uani 1 1 d . . . . .
N6 N 0.4492(3) 0.7303(3) 0.2805(3) 0.0267(11) Uani 1 1 d . . . . .
N7 N 0.2644(3) 0.6770(3) 0.2696(2) 0.0231(11) Uani 1 1 d . . . . .
H7 H 0.291941 0.711786 0.230578 0.028 Uiso 1 1 calc R U . . .
N8 N 0.1590(3) 0.4670(3) 0.2107(3) 0.0274(11) Uani 1 1 d . . . . .
H8 H 0.172467 0.454274 0.258887 0.033 Uiso 1 1 calc R U . . .
B1 B 0.1705(4) 0.2842(4) 0.3260(4) 0.0316(17) Uani 1 1 d . . . . .
B2 B 0.4724(4) 0.6381(4) 0.2829(4) 0.0347(18) Uani 1 1 d . . . . .
O1 O 0.1763(3) 0.5262(3) 0.6994(3) 0.0716(16) Uani 1 1 d . . . . .
O2 O 0.1564(3) 0.5180(3) 0.5767(3) 0.0720(16) Uani 1 1 d . . . . .

loop_
_atom_site_aniso_label
_atom_site_aniso_U_11
_atom_site_aniso_U_22
_atom_site_aniso_U_33
_atom_site_aniso_U_23
_atom_site_aniso_U_13
_atom_site_aniso_U_12
C1 0.035(4) 0.031(4) 0.028(3) -0.002(3) -0.005(3) -0.007(3)
C2 0.037(4) 0.029(4) 0.024(3) -0.001(3) -0.007(3) -0.007(3)
C3 0.038(4) 0.028(4) 0.025(3) 0.004(3) -0.007(3) 0.000(3)
C4 0.032(3) 0.029(4) 0.024(3) -0.002(3) -0.006(3) 0.000(3)
C5 0.035(4) 0.027(3) 0.026(3) -0.006(3) -0.004(3) -0.005(3)
C6 0.031(3) 0.024(3) 0.024(3) -0.002(3) 0.001(3) -0.005(3)
C7 0.024(3) 0.029(4) 0.027(3) -0.004(3) -0.003(2) -0.007(3)
C8 0.046(4) 0.028(4) 0.034(4) -0.001(3) -0.007(3) -0.014(3)
C9 0.132(8) 0.041(5) 0.049(5) -0.002(4) -0.029(5) -0.032(5)
C10 0.052(5) 0.054(5) 0.125(8) -0.015(5) -0.004(5) -0.023(4)
C11 0.085(6) 0.028(4) 0.056(5) -0.004(3) -0.023(4) -0.003(4)
C12 0.029(3) 0.024(3) 0.020(3) -0.001(3) -0.002(2) -0.005(3)
C13 0.026(3) 0.031(4) 0.016(3) 0.003(3) -0.006(2) -0.001(3)
C14 0.031(3) 0.023(3) 0.022(3) -0.005(3) -0.001(2) -0.004(3)
C15 0.028(3) 0.024(3) 0.021(3) -0.003(3) 0.003(2) 0.001(3)
C16 0.031(3) 0.028(3) 0.020(3) -0.004(3) -0.008(2) -0.003(3)
C17 0.032(3) 0.028(4) 0.020(3) -0.006(3) -0.005(2) -0.003(3)
C18 0.023(3) 0.024(3) 0.019(3) -0.003(3) 0.000(2) 0.000(3)
C19 0.028(3) 0.021(3) 0.018(3) 0.001(3) -0.003(2) -0.003(3)
C20 0.028(3) 0.026(3) 0.016(3) 0.001(3) 0.001(2) -0.004(3)
C21 0.028(3) 0.030(3) 0.021(3) -0.008(3) -0.003(2) -0.002(3)
C22 0.028(3) 0.025(3) 0.018(3) -0.005(3) -0.002(2) 0.000(3)
C23 0.027(3) 0.034(4) 0.014(3) -0.004(3) -0.001(2) 0.002(3)
C24 0.040(4) 0.025(3) 0.018(3) -0.002(3) -0.001(3) -0.008(3)
C25 0.039(4) 0.029(3) 0.019(3) 0.001(3) -0.003(3) -0.004(3)
C26 0.067(5) 0.036(4) 0.028(4) -0.004(3) -0.004(3) 0.016(3)
C27 0.054(4) 0.045(4) 0.032(4) 0.002(3) -0.010(3) -0.016(3)
C28 0.029(3) 0.021(3) 0.024(3) -0.004(3) -0.002(3) -0.004(3)
C29 0.028(3) 0.031(3) 0.024(3) -0.001(3) 0.005(3) -0.007(3)
C30 0.033(3) 0.035(4) 0.011(3) -0.002(3) -0.002(2) -0.001(3)
C31 0.021(3) 0.029(3) 0.017(3) -0.003(3) 0.002(2) 0.005(3)
C32 0.027(3) 0.034(4) 0.015(3) -0.004(3) -0.004(2) 0.002(3)
C33 0.028(3) 0.031(4) 0.023(3) -0.009(3) -0.004(3) 0.003(3)
C34 0.041(4) 0.039(4) 0.034(4) -0.016(3) 0.001(3) -0.005(3)
C35 0.037(4) 0.035(4) 0.047(4) -0.013(3) 0.004(3) -0.007(3)
C36 0.032(3) 0.025(3) 0.034(4) -0.006(3) -0.003(3) -0.004(3)
C38 0.033(4) 0.039(4) 0.025(3) -0.008(3) -0.005(3) 0.002(3)
C39 0.045(4) 0.082(6) 0.037(4) -0.011(4) -0.016(3) 0.010(4)
C40 0.042(4) 0.044(4) 0.024(3) -0.008(3) -0.012(3) -0.002(3)
C41 0.045(4) 0.040(4) 0.024(3) -0.012(3) 0.000(3) -0.007(3)
C42 0.030(4) 0.045(4) 0.029(4) -0.013(3) 0.003(3) 0.001(3)
C43 0.027(3) 0.043(4) 0.024(3) -0.007(3) 0.000(3) -0.004(3)
C44 0.033(4) 0.034(4) 0.014(3) -0.005(3) -0.002(2) -0.004(3)
C45 0.035(4) 0.058(5) 0.028(4) -0.006(3) -0.007(3) 0.012(3)
C46 0.062(5) 0.074(5) 0.020(3) -0.016(3) 0.001(3) -0.006(4)
C47 0.026(3) 0.025(3) 0.024(3) -0.006(3) -0.002(2) 0.002(3)
C48 0.030(3) 0.024(3) 0.025(3) 0.000(3) -0.001(3) -0.002(3)
C49 0.026(3) 0.027(3) 0.023(3) -0.002(3) -0.002(2) -0.004(3)
C50 0.024(3) 0.027(4) 0.030(3) -0.002(3) 0.003(3) 0.004(3)
C51 0.029(3) 0.032(4) 0.031(3) -0.003(3) 0.001(3) -0.005(3)
C52 0.035(4) 0.027(3) 0.030(3) -0.006(3) 0.002(3) -0.005(3)
C53 0.040(4) 0.027(4) 0.036(4) -0.002(3) 0.005(3) -0.001(3)
C54 0.065(5) 0.029(4) 0.084(6) 0.001(4) 0.028(4) -0.014(4)
C55 0.039(4) 0.046(4) 0.052(4) 0.000(3) 0.002(3) -0.010(3)
C56 0.063(5) 0.053(5) 0.047(5) 0.008(4) 0.003(4) -0.009(4)
C57 0.034(4) 0.026(3) 0.024(3) -0.001(3) 0.003(3) -0.004(3)
C58 0.025(3) 0.030(4) 0.024(3) -0.008(3) -0.002(2) 0.000(3)
C59 0.024(3) 0.031(4) 0.021(3) -0.005(3) 0.000(2) -0.004(3)
C60 0.030(3) 0.027(3) 0.021(3) -0.003(3) 0.003(3) 0.000(3)
C61 0.035(4) 0.032(4) 0.027(3) -0.008(3) 0.007(3) 0.003(3)
C62 0.041(4) 0.030(4) 0.019(3) -0.002(3) -0.003(3) -0.003(3)
C63 0.036(4) 0.025(3) 0.021(3) -0.006(3) 0.000(3) -0.007(3)
C64 0.026(3) 0.018(3) 0.025(3) 0.000(3) -0.005(3) 0.000(3)
C65 0.031(3) 0.024(3) 0.023(3) -0.011(3) -0.004(3) 0.001(3)
C66 0.028(3) 0.028(4) 0.028(3) -0.003(3) 0.001(3) -0.009(3)
C67 0.032(3) 0.029(4) 0.033(3) -0.009(3) -0.001(3) -0.001(3)
C68 0.035(4) 0.032(4) 0.025(3) -0.008(3) 0.006(3) -0.003(3)
C69 0.037(4) 0.034(4) 0.042(4) -0.002(3) 0.003(3) -0.005(3)
C70 0.081(6) 0.052(5) 0.053(5) -0.021(4) 0.004(4) -0.014(4)
C71 0.066(5) 0.031(4) 0.047(4) -0.007(3) 0.007(4) -0.004(3)
C72 0.053(5) 0.037(4) 0.088(6) -0.008(4) 0.008(4) 0.010(4)
C73 0.031(3) 0.025(3) 0.021(3) 0.000(3) -0.001(3) -0.008(3)
C74 0.030(3) 0.037(4) 0.033(3) -0.011(3) 0.003(3) -0.011(3)
C75 0.038(4) 0.036(4) 0.023(3) -0.013(3) 0.001(3) 0.001(3)
C76 0.032(3) 0.027(3) 0.017(3) -0.002(3) -0.007(3) -0.005(3)
C77 0.031(3) 0.026(3) 0.021(3) 0.002(3) -0.002(3) -0.002(3)
C78 0.034(4) 0.029(3) 0.019(3) 0.005(3) -0.002(3) -0.008(3)
C79 0.035(4) 0.037(4) 0.033(4) -0.005(3) 0.000(3) 0.000(3)
C80 0.040(4) 0.051(4) 0.019(3) -0.003(3) 0.000(3) -0.001(3)
C81 0.051(4) 0.047(4) 0.023(3) -0.003(3) 0.002(3) -0.005(4)
C82 0.034(4) 0.049(4) 0.036(4) -0.013(3) 0.006(3) 0.003(3)
C83 0.034(4) 0.035(4) 0.028(3) -0.006(3) -0.003(3) 0.000(3)
C84 0.046(4) 0.055(5) 0.033(4) -0.002(3) -0.007(3) 0.008(4)
C85 0.066(5) 0.078(6) 0.029(4) -0.011(4) 0.004(3) -0.004(4)
C86 0.039(4) 0.058(5) 0.036(4) -0.005(3) -0.005(3) 0.008(3)
C87 0.024(3) 0.030(3) 0.022(3) 0.001(3) -0.006(2) -0.001(3)
C88 0.043(4) 0.040(4) 0.019(3) 0.006(3) -0.007(3) -0.016(3)
C89 0.046(4) 0.037(4) 0.023(3) 0.007(3) -0.005(3) -0.018(3)
C90 0.069(6) 0.105(7) 0.071(6) -0.020(5) -0.014(5) 0.015(5)
C91 0.058(5) 0.081(6) 0.039(5) -0.007(4) 0.007(4) -0.015(4)
C92 0.068(6) 0.125(8) 0.046(5) -0.005(5) -0.006(4) -0.024(6)
C93 0.101(8) 0.076(7) 0.111(8) 0.003(6) -0.035(7) -0.007(6)
F1 0.066(3) 0.038(2) 0.030(2) 0.0028(17) -0.0215(18) -0.0164(18)
F2 0.043(2) 0.076(3) 0.029(2) 0.0012(19) -0.0024(17) -0.014(2)
F3 0.127(4) 0.062(3) 0.034(2) 0.001(2) 0.010(2) 0.048(3)
F4 0.038(2) 0.038(2) 0.156(5) -0.037(3) 0.029(3) -0.008(2)
N1 0.033(3) 0.026(3) 0.023(3) -0.004(2) -0.006(2) -0.006(2)
N2 0.027(3) 0.033(3) 0.019(3) -0.002(2) -0.006(2) -0.006(2)
N3 0.029(3) 0.028(3) 0.022(3) -0.003(2) -0.002(2) -0.003(2)
N4 0.030(3) 0.027(3) 0.021(3) -0.006(2) 0.006(2) 0.000(2)
N5 0.030(3) 0.022(3) 0.023(3) -0.002(2) 0.004(2) -0.002(2)
N6 0.027(3) 0.028(3) 0.026(3) -0.007(2) -0.004(2) -0.003(2)
N7 0.031(3) 0.025(3) 0.010(2) 0.001(2) 0.0018(19) -0.002(2)
N8 0.037(3) 0.030(3) 0.017(3) -0.004(2) -0.006(2) -0.005(2)
B1 0.038(4) 0.036(4) 0.021(4) -0.001(3) -0.005(3) -0.010(3)
B2 0.029(4) 0.037(5) 0.034(4) -0.003(4) 0.003(3) -0.002(3)
O1 0.064(4) 0.110(5) 0.042(3) -0.015(3) -0.012(3) 0.007(3)
O2 0.087(4) 0.084(4) 0.039(3) -0.001(3) -0.002(3) -0.009(3)

loop_
_atom_type_symbol
_atom_type_description
_atom_type_scat_dispersion_real
_atom_type_scat_dispersion_imag
_atom_type_scat_source
C C 0.0033 0.0016 'International Tables Vol C Tables 4.2.6.8 and 6.1.1.4'
H H 0.0000 0.0000 'International Tables Vol C Tables 4.2.6.8 and 6.1.1.4'
F F 0.0171 0.0103 'International Tables Vol C Tables 4.2.6.8 and 6.1.1.4'
N N 0.0061 0.0033 'International Tables Vol C Tables 4.2.6.8 and 6.1.1.4'
B B 0.0013 0.0007 'International Tables Vol C Tables 4.2.6.8 and 6.1.1.4'
O O 0.0106 0.0060 'International Tables Vol C Tables 4.2.6.8 and 6.1.1.4'

loop_
_geom_angle_atom_site_label_1
_geom_angle_atom_site_label_2
_geom_angle_atom_site_label_3
_geom_angle
_geom_angle_site_symmetry_1
_geom_angle_site_symmetry_3
_geom_angle_publ_flag
N2 C1 C89 110.1(5) . . ?
N2 C1 C2 118.9(5) . . ?
C89 C1 C2 130.7(5) . . ?
C7 C2 C3 116.3(5) . . ?
C7 C2 C1 118.1(5) . . ?
C3 C2 C1 125.5(5) . . ?
C4 C3 C2 122.6(5) . . ?
C3 C4 C5 118.5(5) . . ?
C3 C4 C8 120.3(5) . . ?
C5 C4 C8 121.2(5) . . ?
C6 C5 C4 121.1(5) . . ?
C5 C6 C7 117.5(5) . . ?
C5 C6 C12 137.1(5) . . ?
C7 C6 C12 105.4(5) . . ?
N1 C7 C2 123.0(5) . . ?
N1 C7 C6 113.0(5) . . ?
C2 C7 C6 123.9(5) . . ?
C9 C8 C11 106.6(6) . . ?
C9 C8 C10 111.2(6) . . ?
C11 C8 C10 107.7(5) . . ?
C9 C8 C4 113.0(5) . . ?
C11 C8 C4 110.7(5) . . ?
C10 C8 C4 107.5(5) . . ?
C17 C12 C13 118.7(5) . . ?
C17 C12 C6 135.3(5) . . ?
C13 C12 C6 106.0(5) . . ?
C14 C13 N1 128.9(5) . . ?
C14 C13 C12 120.4(5) . . ?
N1 C13 C12 110.7(5) . . ?
N8 C14 C13 129.9(5) . . ?
N8 C14 C15 109.6(5) . . ?
C13 C14 C15 120.4(5) . . ?
C14 C15 C16 119.2(5) . . ?
C14 C15 C18 105.6(5) . . ?
C16 C15 C18 135.1(5) . . ?
C17 C16 C15 119.9(5) . . ?
C16 C17 C12 121.5(5) . . ?
C23 C18 C19 119.2(5) . . ?
C23 C18 C15 133.4(5) . . ?
C19 C18 C15 107.5(5) . . ?
N8 C19 C20 129.2(5) . . ?
N8 C19 C18 108.4(5) . . ?
C20 C19 C18 122.4(5) . . ?
C21 C20 C19 116.3(5) . . ?
C21 C20 C28 121.6(5) . . ?
C19 C20 C28 122.0(5) . . ?
C20 C21 C22 123.7(5) . . ?
C23 C22 C21 118.1(5) . . ?
C23 C22 C24 123.4(5) . . ?
C21 C22 C24 118.4(5) . . ?
C22 C23 C18 120.3(5) . . ?
C25 C24 C27 107.7(5) . . ?
C25 C24 C22 112.8(4) . . ?
C27 C24 C22 109.9(5) . . ?
C25 C24 C26 108.2(5) . . ?
C27 C24 C26 108.9(5) . . ?
C22 C24 C26 109.2(4) . . ?
N7 C28 C29 107.3(5) . . ?
N7 C28 C20 122.3(5) . . ?
C29 C28 C20 130.3(5) . . ?
C30 C29 C28 108.1(5) . . ?
C29 C30 C31 107.9(5) . . ?
N7 C31 C30 106.7(5) . . ?
N7 C31 C32 123.5(5) . . ?
C30 C31 C32 129.7(5) . . ?
C33 C32 C31 123.6(5) . . ?
C33 C32 C44 121.0(5) . . ?
C31 C32 C44 115.3(5) . . ?
N6 C33 C32 126.9(5) . . ?
N6 C33 C34 107.7(5) . . ?
C32 C33 C34 124.9(5) . . ?
C35 C34 C33 107.6(5) . . ?
C34 C35 C36 107.8(5) . . ?
N6 C36 C35 109.4(5) . . ?
N6 C36 C47 121.1(5) . . ?
C35 C36 C47 129.4(5) . . ?
C40 C38 C44 118.2(5) . . ?
C40 C38 C39 118.8(5) . . ?
C44 C38 C39 123.0(5) . . ?
C41 C40 C38 122.5(6) . . ?
C40 C41 C42 118.1(5) . . ?
C40 C41 C46 121.6(6) . . ?
C42 C41 C46 120.3(6) . . ?
C43 C42 C41 122.6(6) . . ?
C42 C43 C44 118.0(5) . . ?
C42 C43 C45 119.4(5) . . ?
C44 C43 C45 122.6(5) . . ?
C38 C44 C43 120.4(5) . . ?
C38 C44 C32 119.9(5) . . ?
C43 C44 C32 119.7(5) . . ?
C48 C47 C52 117.5(5) . . ?
C48 C47 C36 116.0(5) . . ?
C52 C47 C36 126.5(5) . . ?
N5 C48 C47 125.2(5) . . ?
N5 C48 C49 111.8(5) . . ?
C47 C48 C49 123.0(5) . . ?
C50 C49 C48 117.9(5) . . ?
C50 C49 C57 135.8(5) . . ?
C48 C49 C57 106.4(5) . . ?
C51 C50 C49 120.4(5) . . ?
C50 C51 C52 119.4(5) . . ?
C50 C51 C53 119.6(5) . . ?
C52 C51 C53 120.9(5) . . ?
C47 C52 C51 121.8(5) . . ?
C56 C53 C54 109.1(5) . . ?
C56 C53 C55 109.7(5) . . ?
C54 C53 C55 108.1(5) . . ?
C56 C53 C51 109.2(5) . . ?
C54 C53 C51 112.8(5) . . ?
C55 C53 C51 107.8(5) . . ?
C62 C57 C58 118.9(5) . . ?
C62 C57 C49 135.8(5) . . ?
C58 C57 C49 105.2(5) . . ?
C59 C58 N5 130.2(5) . . ?
C59 C58 C57 119.6(5) . . ?
N5 C58 C57 110.2(5) . . ?
C58 C59 N4 129.4(5) . . ?
C58 C59 C60 120.9(5) . . ?
N4 C59 C60 109.6(5) . . ?
C59 C60 C61 119.5(5) . . ?
C59 C60 C63 106.0(5) . . ?
C61 C60 C63 134.5(5) . . ?
C62 C61 C60 120.8(5) . . ?
C61 C62 C57 120.3(5) . . ?
C68 C63 C64 119.5(5) . . ?
C68 C63 C60 134.0(5) . . ?
C64 C63 C60 106.5(5) . . ?
N4 C64 C65 129.6(5) . . ?
N4 C64 C63 109.0(4) . . ?
C65 C64 C63 121.3(5) . . ?
C64 C65 C66 117.5(5) . . ?
C64 C65 C73 122.0(5) . . ?
C66 C65 C73 120.5(5) . . ?
C67 C66 C65 123.0(5) . . ?
C66 C67 C68 118.4(5) . . ?
C66 C67 C69 122.0(5) . . ?
C68 C67 C69 119.6(5) . . ?
C63 C68 C67 120.3(5) . . ?
C71 C69 C70 110.8(5) . . ?
C71 C69 C67 112.1(5) . . ?
C70 C69 C67 109.2(5) . . ?
C71 C69 C72 105.8(6) . . ?
C70 C69 C72 108.5(6) . . ?
C67 C69 C72 110.4(5) . . ?
N3 C73 C74 106.3(5) . . ?
N3 C73 C65 122.1(5) . . ?
C74 C73 C65 131.5(5) . . ?
C75 C74 C73 109.0(5) . . ?
C74 C75 C76 107.8(5) . . ?
N3 C76 C75 106.5(5) . . ?
N3 C76 C77 124.3(5) . . ?
C75 C76 C77 129.1(5) . . ?
C76 C77 C87 125.4(5) . . ?
C76 C77 C78 117.4(5) . . ?
C87 C77 C78 117.2(5) . . ?
C83 C78 C79 119.3(5) . . ?
C83 C78 C77 120.5(5) . . ?
C79 C78 C77 120.1(5) . . ?
C80 C79 C78 119.3(6) . . ?
C80 C79 C84 118.2(6) . . ?
C78 C79 C84 122.5(5) . . ?
C79 C80 C81 121.7(6) . . ?
C80 C81 C82 117.6(6) . . ?
C80 C81 C85 122.2(6) . . ?
C82 C81 C85 120.1(6) . . ?
C83 C82 C81 121.5(6) . . ?
C82 C83 C78 120.4(6) . . ?
C82 C83 C86 118.5(6) . . ?
C78 C83 C86 120.8(5) . . ?
C88 C87 N2 108.2(5) . . ?
C88 C87 C77 124.8(5) . . ?
N2 C87 C77 127.0(5) . . ?
C89 C88 C87 109.2(5) . . ?
C88 C89 C1 106.2(5) . . ?
O2 C91 O1 121.9(8) . . ?
O2 C91 C90 124.1(8) . . ?
O1 C91 C90 113.9(7) . . ?
C93 C92 O1 107.2(8) . . ?
C7 N1 C13 104.9(4) . . ?
C7 N1 B1 118.9(5) . . ?
C13 N1 B1 129.8(5) . . ?
C1 N2 C87 106.2(4) . . ?
C1 N2 B1 122.9(5) . . ?
C87 N2 B1 129.4(5) . . ?
C73 N3 C76 110.3(4) . . ?
C64 N4 C59 108.9(4) . . ?
C48 N5 C58 106.4(4) . . ?
C48 N5 B2 123.9(5) . . ?
C58 N5 B2 129.5(5) . . ?
C36 N6 C33 107.4(4) . . ?
C36 N6 B2 122.4(5) . . ?
C33 N6 B2 124.9(5) . . ?
C28 N7 C31 110.0(4) . . ?
C14 N8 C19 108.8(4) . . ?
F1 B1 F2 109.4(5) . . ?
F1 B1 N1 111.7(5) . . ?
F2 B1 N1 108.2(5) . . ?
F1 B1 N2 110.1(5) . . ?
F2 B1 N2 109.5(5) . . ?
N1 B1 N2 107.9(5) . . ?
F4 B2 F3 105.5(6) . . ?
F4 B2 N5 110.1(5) . . ?
F3 B2 N5 110.8(5) . . ?
F4 B2 N6 114.7(5) . . ?
F3 B2 N6 108.5(5) . . ?
N5 B2 N6 107.3(5) . . ?
C91 O1 C92 117.2(6) . . ?

loop_
_geom_bond_atom_site_label_1
_geom_bond_atom_site_label_2
_geom_bond_distance
_geom_bond_site_symmetry_2
_geom_bond_publ_flag
C1 N2 1.366(7) . ?
C1 C89 1.394(7) . ?
C1 C2 1.454(8) . ?
C2 C7 1.380(7) . ?
C2 C3 1.389(7) . ?
C3 C4 1.387(7) . ?
C4 C5 1.398(7) . ?
C4 C8 1.544(8) . ?
C5 C6 1.384(7) . ?
C6 C7 1.390(7) . ?
C6 C12 1.446(7) . ?
C7 N1 1.373(7) . ?
C8 C9 1.506(8) . ?
C8 C11 1.512(8) . ?
C8 C10 1.520(9) . ?
C12 C17 1.404(7) . ?
C12 C13 1.408(7) . ?
C13 C14 1.391(7) . ?
C13 N1 1.404(7) . ?
C14 N8 1.373(6) . ?
C14 C15 1.409(7) . ?
C15 C16 1.409(7) . ?
C15 C18 1.437(7) . ?
C16 C17 1.379(7) . ?
C18 C23 1.391(7) . ?
C18 C19 1.406(7) . ?
C19 N8 1.379(6) . ?
C19 C20 1.384(7) . ?
C20 C21 1.383(7) . ?
C20 C28 1.451(7) . ?
C21 C22 1.405(7) . ?
C22 C23 1.388(7) . ?
C22 C24 1.524(7) . ?
C24 C25 1.520(7) . ?
C24 C27 1.521(8) . ?
C24 C26 1.542(8) . ?
C28 N7 1.349(6) . ?
C28 C29 1.396(7) . ?
C29 C30 1.379(7) . ?
C30 C31 1.388(7) . ?
C31 N7 1.387(6) . ?
C31 C32 1.414(7) . ?
C32 C33 1.398(7) . ?
C32 C44 1.464(7) . ?
C33 N6 1.392(6) . ?
C33 C34 1.411(8) . ?
C34 C35 1.362(8) . ?
C35 C36 1.396(8) . ?
C36 N6 1.357(7) . ?
C36 C47 1.452(7) . ?
C38 C40 1.388(7) . ?
C38 C44 1.406(8) . ?
C38 C39 1.494(8) . ?
C40 C41 1.370(8) . ?
C41 C42 1.389(8) . ?
C41 C46 1.520(7) . ?
C42 C43 1.376(7) . ?
C43 C44 1.411(8) . ?
C43 C45 1.510(8) . ?
C47 C48 1.378(7) . ?
C47 C52 1.382(7) . ?
C48 N5 1.354(7) . ?
C48 C49 1.399(7) . ?
C49 C50 1.397(7) . ?
C49 C57 1.430(7) . ?
C50 C51 1.386(8) . ?
C51 C52 1.396(7) . ?
C51 C53 1.550(8) . ?
C53 C56 1.523(9) . ?
C53 C54 1.533(8) . ?
C53 C55 1.539(8) . ?
C57 C62 1.416(7) . ?
C57 C58 1.423(7) . ?
C58 C59 1.385(7) . ?
C58 N5 1.392(7) . ?
C59 N4 1.385(6) . ?
C59 C60 1.392(7) . ?
C60 C61 1.404(7) . ?
C60 C63 1.443(7) . ?
C61 C62 1.370(7) . ?
C63 C68 1.381(7) . ?
C63 C64 1.413(7) . ?
C64 N4 1.356(6) . ?
C64 C65 1.378(7) . ?
C65 C66 1.391(7) . ?
C65 C73 1.450(7) . ?
C66 C67 1.384(7) . ?
C67 C68 1.399(7) . ?
C67 C69 1.527(8) . ?
C69 C71 1.516(8) . ?
C69 C70 1.517(9) . ?
C69 C72 1.528(9) . ?
C73 N3 1.346(6) . ?
C73 C74 1.405(8) . ?
C74 C75 1.354(7) . ?
C75 C76 1.396(7) . ?
C76 N3 1.381(6) . ?
C76 C77 1.400(7) . ?
C77 C87 1.426(7) . ?
C77 C78 1.474(7) . ?
C78 C83 1.383(8) . ?
C78 C79 1.401(8) . ?
C79 C80 1.379(8) . ?
C79 C84 1.518(8) . ?
C80 C81 1.384(8) . ?
C81 C82 1.399(9) . ?
C81 C85 1.484(8) . ?
C82 C83 1.360(8) . ?
C83 C86 1.528(8) . ?
C87 C88 1.379(7) . ?
C87 N2 1.395(7) . ?
C88 C89 1.364(8) . ?
C90 C91 1.478(10) . ?
C91 O2 1.217(8) . ?
C91 O1 1.315(9) . ?
C92 C93 1.448(11) . ?
C92 O1 1.515(9) . ?
F1 B1 1.386(7) . ?
F2 B1 1.395(8) . ?
F3 B2 1.390(8) . ?
F4 B2 1.370(8) . ?
N1 B1 1.511(8) . ?
N2 B1 1.561(8) . ?
N5 B2 1.501(8) . ?
N6 B2 1.562(8) . ?

loop_
_geom_hbond_atom_site_label_D
_geom_hbond_atom_site_label_H
_geom_hbond_atom_site_label_A
_geom_hbond_distance_DH
_geom_hbond_distance_HA
_geom_hbond_distance_DA
_geom_hbond_angle_DHA
_geom_hbond_site_symmetry_A
_geom_hbond_publ_flag
C30 H30 O2 0.95 2.38 3.301(7) 161.9 . yes
C93 H93A F3 0.98 2.60 3.553(10) 165.5 2_666 yes
C93 H93B O2 0.98 2.47 3.018(11) 115.3 . yes
N4 H4 F4 0.88 2.10 2.767(6) 131.7 . yes
N8 H8 F1 0.88 2.02 2.761(5) 140.7 . yes
C30 H30 O2 0.95 2.38 3.301(7) 161.9 . yes
C93 H93A F3 0.98 2.60 3.553(10) 165.5 2_666 yes
C93 H93B O2 0.98 2.47 3.018(11) 115.3 . yes
N4 H4 F4 0.88 2.10 2.767(6) 131.7 . yes
N8 H8 F1 0.88 2.02 2.761(5) 140.7 . yes

loop_
_geom_torsion_atom_site_label_1
_geom_torsion_atom_site_label_2
_geom_torsion_atom_site_label_3
_geom_torsion_atom_site_label_4
_geom_torsion
_geom_torsion_site_symmetry_1
_geom_torsion_site_symmetry_2
_geom_torsion_site_symmetry_3
_geom_torsion_site_symmetry_4
_geom_torsion_publ_flag
N2 C1 C2 C7 -17.6(8) . . . . ?
C89 C1 C2 C7 155.0(6) . . . . ?
N2 C1 C2 C3 164.6(5) . . . . ?
C89 C1 C2 C3 -22.9(10) . . . . ?
C7 C2 C3 C4 0.2(8) . . . . ?
C1 C2 C3 C4 178.0(5) . . . . ?
C2 C3 C4 C5 -0.8(9) . . . . ?
C2 C3 C4 C8 179.0(5) . . . . ?
C3 C4 C5 C6 -0.4(8) . . . . ?
C8 C4 C5 C6 179.8(5) . . . . ?
C4 C5 C6 C7 2.1(8) . . . . ?
C4 C5 C6 C12 -178.0(6) . . . . ?
C3 C2 C7 N1 178.9(5) . . . . ?
C1 C2 C7 N1 0.8(8) . . . . ?
C3 C2 C7 C6 1.7(9) . . . . ?
C1 C2 C7 C6 -176.3(5) . . . . ?
C5 C6 C7 N1 179.8(5) . . . . ?
C12 C6 C7 N1 -0.1(6) . . . . ?
C5 C6 C7 C2 -2.8(8) . . . . ?
C12 C6 C7 C2 177.2(5) . . . . ?
C3 C4 C8 C9 -164.7(6) . . . . ?
C5 C4 C8 C9 15.1(8) . . . . ?
C3 C4 C8 C11 -45.2(7) . . . . ?
C5 C4 C8 C11 134.6(6) . . . . ?
C3 C4 C8 C10 72.2(7) . . . . ?
C5 C4 C8 C10 -108.0(6) . . . . ?
C5 C6 C12 C17 3.2(12) . . . . ?
C7 C6 C12 C17 -176.9(6) . . . . ?
C5 C6 C12 C13 -179.6(6) . . . . ?
C7 C6 C12 C13 0.3(6) . . . . ?
C17 C12 C13 C14 -0.2(8) . . . . ?
C6 C12 C13 C14 -177.9(5) . . . . ?
C17 C12 C13 N1 177.4(5) . . . . ?
C6 C12 C13 N1 -0.4(6) . . . . ?
N1 C13 C14 N8 0.5(10) . . . . ?
C12 C13 C14 N8 177.6(5) . . . . ?
N1 C13 C14 C15 -176.2(5) . . . . ?
C12 C13 C14 C15 0.8(8) . . . . ?
N8 C14 C15 C16 -177.9(5) . . . . ?
C13 C14 C15 C16 -0.6(8) . . . . ?
N8 C14 C15 C18 -1.1(6) . . . . ?
C13 C14 C15 C18 176.3(5) . . . . ?
C14 C15 C16 C17 -0.3(8) . . . . ?
C18 C15 C16 C17 -176.0(6) . . . . ?
C15 C16 C17 C12 0.9(8) . . . . ?
C13 C12 C17 C16 -0.7(8) . . . . ?
C6 C12 C17 C16 176.2(6) . . . . ?
C14 C15 C18 C23 -179.9(6) . . . . ?
C16 C15 C18 C23 -3.7(10) . . . . ?
C14 C15 C18 C19 -0.1(6) . . . . ?
C16 C15 C18 C19 176.0(6) . . . . ?
C23 C18 C19 N8 -179.0(5) . . . . ?
C15 C18 C19 N8 1.2(6) . . . . ?
C23 C18 C19 C20 0.3(8) . . . . ?
C15 C18 C19 C20 -179.5(5) . . . . ?
N8 C19 C20 C21 178.2(5) . . . . ?
C18 C19 C20 C21 -0.8(8) . . . . ?
N8 C19 C20 C28 -3.1(9) . . . . ?
C18 C19 C20 C28 177.8(5) . . . . ?
C19 C20 C21 C22 0.5(8) . . . . ?
C28 C20 C21 C22 -178.2(5) . . . . ?
C20 C21 C22 C23 0.5(8) . . . . ?
C20 C21 C22 C24 176.9(5) . . . . ?
C21 C22 C23 C18 -1.1(8) . . . . ?
C24 C22 C23 C18 -177.3(5) . . . . ?
C19 C18 C23 C22 0.7(8) . . . . ?
C15 C18 C23 C22 -179.6(5) . . . . ?
C23 C22 C24 C25 -11.5(7) . . . . ?
C21 C22 C24 C25 172.2(5) . . . . ?
C23 C22 C24 C27 -131.8(6) . . . . ?
C21 C22 C24 C27 52.0(6) . . . . ?
C23 C22 C24 C26 108.9(6) . . . . ?
C21 C22 C24 C26 -67.4(6) . . . . ?
C21 C20 C28 N7 -26.6(8) . . . . ?
C19 C20 C28 N7 154.9(5) . . . . ?
C21 C20 C28 C29 148.5(6) . . . . ?
C19 C20 C28 C29 -30.1(9) . . . . ?
N7 C28 C29 C30 2.4(6) . . . . ?
C20 C28 C29 C30 -173.2(5) . . . . ?
C28 C29 C30 C31 -2.6(6) . . . . ?
C29 C30 C31 N7 1.9(6) . . . . ?
C29 C30 C31 C32 178.5(5) . . . . ?
N7 C31 C32 C33 -31.0(8) . . . . ?
C30 C31 C32 C33 152.9(6) . . . . ?
N7 C31 C32 C44 146.8(5) . . . . ?
C30 C31 C32 C44 -29.3(8) . . . . ?
C31 C32 C33 N6 -29.7(9) . . . . ?
C44 C32 C33 N6 152.6(5) . . . . ?
C31 C32 C33 C34 141.9(6) . . . . ?
C44 C32 C33 C34 -35.8(9) . . . . ?
N6 C33 C34 C35 2.5(7) . . . . ?
C32 C33 C34 C35 -170.4(6) . . . . ?
C33 C34 C35 C36 -2.8(7) . . . . ?
C34 C35 C36 N6 2.0(7) . . . . ?
C34 C35 C36 C47 -175.8(6) . . . . ?
C44 C38 C40 C41 -1.6(9) . . . . ?
C39 C38 C40 C41 -177.7(6) . . . . ?
C38 C40 C41 C42 -2.9(9) . . . . ?
C38 C40 C41 C46 177.6(6) . . . . ?
C40 C41 C42 C43 3.2(9) . . . . ?
C46 C41 C42 C43 -177.3(6) . . . . ?
C41 C42 C43 C44 1.0(9) . . . . ?
C41 C42 C43 C45 -176.3(6) . . . . ?
C40 C38 C44 C43 5.9(9) . . . . ?
C39 C38 C44 C43 -178.2(6) . . . . ?
C40 C38 C44 C32 -172.6(5) . . . . ?
C39 C38 C44 C32 3.3(9) . . . . ?
C42 C43 C44 C38 -5.6(8) . . . . ?
C45 C43 C44 C38 171.6(5) . . . . ?
C42 C43 C44 C32 172.9(5) . . . . ?
C45 C43 C44 C32 -9.9(9) . . . . ?
C33 C32 C44 C38 -58.6(8) . . . . ?
C31 C32 C44 C38 123.5(6) . . . . ?
C33 C32 C44 C43 122.8(6) . . . . ?
C31 C32 C44 C43 -55.0(7) . . . . ?
N6 C36 C47 C48 -7.7(8) . . . . ?
C35 C36 C47 C48 169.9(6) . . . . ?
N6 C36 C47 C52 172.0(5) . . . . ?
C35 C36 C47 C52 -10.5(10) . . . . ?
C52 C47 C48 N5 178.2(5) . . . . ?
C36 C47 C48 N5 -2.1(8) . . . . ?
C52 C47 C48 C49 0.1(8) . . . . ?
C36 C47 C48 C49 179.8(5) . . . . ?
N5 C48 C49 C50 -180.0(5) . . . . ?
C47 C48 C49 C50 -1.7(8) . . . . ?
N5 C48 C49 C57 0.2(7) . . . . ?
C47 C48 C49 C57 178.5(5) . . . . ?
C48 C49 C50 C51 2.1(8) . . . . ?
C57 C49 C50 C51 -178.2(6) . . . . ?
C49 C50 C51 C52 -1.0(9) . . . . ?
C49 C50 C51 C53 -179.2(5) . . . . ?
C48 C47 C52 C51 1.0(9) . . . . ?
C36 C47 C52 C51 -178.6(5) . . . . ?
C50 C51 C52 C47 -0.6(9) . . . . ?
C53 C51 C52 C47 177.6(5) . . . . ?
C50 C51 C53 C56 62.1(7) . . . . ?
C52 C51 C53 C56 -116.1(6) . . . . ?
C50 C51 C53 C54 -176.4(6) . . . . ?
C52 C51 C53 C54 5.4(8) . . . . ?
C50 C51 C53 C55 -57.1(7) . . . . ?
C52 C51 C53 C55 124.8(6) . . . . ?
C50 C49 C57 C62 3.2(12) . . . . ?
C48 C49 C57 C62 -177.0(6) . . . . ?
C50 C49 C57 C58 179.5(6) . . . . ?
C48 C49 C57 C58 -0.7(6) . . . . ?
C62 C57 C58 C59 0.3(8) . . . . ?
C49 C57 C58 C59 -176.7(5) . . . . ?
C62 C57 C58 N5 178.0(5) . . . . ?
C49 C57 C58 N5 1.0(6) . . . . ?
N5 C58 C59 N4 -0.8(10) . . . . ?
C57 C58 C59 N4 176.4(5) . . . . ?
N5 C58 C59 C60 -175.7(5) . . . . ?
C57 C58 C59 C60 1.4(8) . . . . ?
C58 C59 C60 C61 -2.4(8) . . . . ?
N4 C59 C60 C61 -178.2(5) . . . . ?
C58 C59 C60 C63 175.3(5) . . . . ?
N4 C59 C60 C63 -0.6(6) . . . . ?
C59 C60 C61 C62 1.6(9) . . . . ?
C63 C60 C61 C62 -175.3(6) . . . . ?
C60 C61 C62 C57 0.2(9) . . . . ?
C58 C57 C62 C61 -1.1(8) . . . . ?
C49 C57 C62 C61 174.8(6) . . . . ?
C59 C60 C63 C68 180.0(6) . . . . ?
C61 C60 C63 C68 -2.9(12) . . . . ?
C59 C60 C63 C64 0.2(6) . . . . ?
C61 C60 C63 C64 177.4(6) . . . . ?
C68 C63 C64 N4 -179.6(5) . . . . ?
C60 C63 C64 N4 0.2(6) . . . . ?
C68 C63 C64 C65 0.0(8) . . . . ?
C60 C63 C64 C65 179.8(5) . . . . ?
N4 C64 C65 C66 179.2(5) . . . . ?
C63 C64 C65 C66 -0.3(8) . . . . ?
N4 C64 C65 C73 -1.6(9) . . . . ?
C63 C64 C65 C73 178.9(5) . . . . ?
C64 C65 C66 C67 2.0(8) . . . . ?
C73 C65 C66 C67 -177.2(5) . . . . ?
C65 C66 C67 C68 -3.2(9) . . . . ?
C65 C66 C67 C69 178.7(5) . . . . ?
C64 C63 C68 C67 -1.3(9) . . . . ?
C60 C63 C68 C67 179.0(6) . . . . ?
C66 C67 C68 C63 2.8(9) . . . . ?
C69 C67 C68 C63 -179.1(5) . . . . ?
C66 C67 C69 C71 -17.9(8) . . . . ?
C68 C67 C69 C71 163.9(6) . . . . ?
C66 C67 C69 C70 105.2(7) . . . . ?
C68 C67 C69 C70 -72.9(7) . . . . ?
C66 C67 C69 C72 -135.6(6) . . . . ?
C68 C67 C69 C72 46.3(8) . . . . ?
C64 C65 C73 N3 150.8(5) . . . . ?
C66 C65 C73 N3 -30.0(8) . . . . ?
C64 C65 C73 C74 -30.7(9) . . . . ?
C66 C65 C73 C74 148.5(6) . . . . ?
N3 C73 C74 C75 2.9(7) . . . . ?
C65 C73 C74 C75 -175.8(6) . . . . ?
C73 C74 C75 C76 -2.6(7) . . . . ?
C74 C75 C76 N3 1.2(6) . . . . ?
C74 C75 C76 C77 -174.9(6) . . . . ?
N3 C76 C77 C87 -20.9(9) . . . . ?
C75 C76 C77 C87 154.6(6) . . . . ?
N3 C76 C77 C78 156.1(5) . . . . ?
C75 C76 C77 C78 -28.4(9) . . . . ?
C76 C77 C78 C83 115.8(6) . . . . ?
C87 C77 C78 C83 -67.0(7) . . . . ?
C76 C77 C78 C79 -63.8(7) . . . . ?
C87 C77 C78 C79 113.4(6) . . . . ?
C83 C78 C79 C80 -1.1(9) . . . . ?
C77 C78 C79 C80 178.5(5) . . . . ?
C83 C78 C79 C84 177.8(6) . . . . ?
C77 C78 C79 C84 -2.7(9) . . . . ?
C78 C79 C80 C81 -0.2(9) . . . . ?
C84 C79 C80 C81 -179.1(6) . . . . ?
C79 C80 C81 C82 1.1(9) . . . . ?
C79 C80 C81 C85 -176.1(6) . . . . ?
C80 C81 C82 C83 -0.8(9) . . . . ?
C85 C81 C82 C83 176.5(6) . . . . ?
C81 C82 C83 C78 -0.5(9) . . . . ?
C81 C82 C83 C86 -175.3(6) . . . . ?
C79 C78 C83 C82 1.4(9) . . . . ?
C77 C78 C83 C82 -178.2(5) . . . . ?
C79 C78 C83 C86 176.1(5) . . . . ?
C77 C78 C83 C86 -3.4(8) . . . . ?
C76 C77 C87 C88 147.3(6) . . . . ?
C78 C77 C87 C88 -29.6(8) . . . . ?
C76 C77 C87 N2 -29.7(9) . . . . ?
C78 C77 C87 N2 153.3(5) . . . . ?
N2 C87 C88 C89 1.5(7) . . . . ?
C77 C87 C88 C89 -176.1(5) . . . . ?
C87 C88 C89 C1 -2.0(7) . . . . ?
N2 C1 C89 C88 1.8(7) . . . . ?
C2 C1 C89 C88 -171.2(6) . . . . ?
C2 C7 N1 C13 -177.5(5) . . . . ?
C6 C7 N1 C13 -0.1(6) . . . . ?
C2 C7 N1 B1 27.8(8) . . . . ?
C6 C7 N1 B1 -154.8(5) . . . . ?
C14 C13 N1 C7 177.6(5) . . . . ?
C12 C13 N1 C7 0.3(6) . . . . ?
C14 C13 N1 B1 -31.6(9) . . . . ?
C12 C13 N1 B1 151.1(6) . . . . ?
C89 C1 N2 C87 -0.9(6) . . . . ?
C2 C1 N2 C87 173.0(5) . . . . ?
C89 C1 N2 B1 -168.3(5) . . . . ?
C2 C1 N2 B1 5.7(8) . . . . ?
C88 C87 N2 C1 -0.3(6) . . . . ?
C77 C87 N2 C1 177.1(5) . . . . ?
C88 C87 N2 B1 165.9(6) . . . . ?
C77 C87 N2 B1 -16.7(9) . . . . ?
C74 C73 N3 C76 -2.1(6) . . . . ?
C65 C73 N3 C76 176.8(5) . . . . ?
C75 C76 N3 C73 0.6(6) . . . . ?
C77 C76 N3 C73 177.0(5) . . . . ?
C65 C64 N4 C59 179.9(5) . . . . ?
C63 C64 N4 C59 -0.6(6) . . . . ?
C58 C59 N4 C64 -174.7(6) . . . . ?
C60 C59 N4 C64 0.7(6) . . . . ?
C47 C48 N5 C58 -177.9(5) . . . . ?
C49 C48 N5 C58 0.4(6) . . . . ?
C47 C48 N5 B2 -2.9(9) . . . . ?
C49 C48 N5 B2 175.3(5) . . . . ?
C59 C58 N5 C48 176.5(6) . . . . ?
C57 C58 N5 C48 -0.8(6) . . . . ?
C59 C58 N5 B2 2.0(10) . . . . ?
C57 C58 N5 B2 -175.4(6) . . . . ?
C35 C36 N6 C33 -0.4(6) . . . . ?
C47 C36 N6 C33 177.6(5) . . . . ?
C35 C36 N6 B2 -155.9(5) . . . . ?
C47 C36 N6 B2 22.1(8) . . . . ?
C32 C33 N6 C36 171.5(5) . . . . ?
C34 C33 N6 C36 -1.3(6) . . . . ?
C32 C33 N6 B2 -33.8(9) . . . . ?
C34 C33 N6 B2 153.4(5) . . . . ?
C29 C28 N7 C31 -1.2(6) . . . . ?
C20 C28 N7 C31 174.8(5) . . . . ?
C30 C31 N7 C28 -0.4(6) . . . . ?
C32 C31 N7 C28 -177.3(5) . . . . ?
C13 C14 N8 C19 -175.2(5) . . . . ?
C15 C14 N8 C19 1.9(6) . . . . ?
C20 C19 N8 C14 178.9(5) . . . . ?
C18 C19 N8 C14 -1.9(6) . . . . ?
C7 N1 B1 F1 -156.5(5) . . . . ?
C13 N1 B1 F1 56.1(8) . . . . ?
C7 N1 B1 F2 83.1(6) . . . . ?
C13 N1 B1 F2 -64.4(8) . . . . ?
C7 N1 B1 N2 -35.3(7) . . . . ?
C13 N1 B1 N2 177.2(5) . . . . ?
C1 N2 B1 F1 141.4(5) . . . . ?
C87 N2 B1 F1 -22.8(8) . . . . ?
C1 N2 B1 F2 -98.3(6) . . . . ?
C87 N2 B1 F2 97.6(7) . . . . ?
C1 N2 B1 N1 19.3(7) . . . . ?
C87 N2 B1 N1 -144.9(5) . . . . ?
C48 N5 B2 F4 139.8(6) . . . . ?
C58 N5 B2 F4 -46.5(8) . . . . ?
C48 N5 B2 F3 -103.9(7) . . . . ?
C58 N5 B2 F3 69.9(8) . . . . ?
C48 N5 B2 N6 14.4(8) . . . . ?
C58 N5 B2 N6 -171.9(5) . . . . ?
C36 N6 B2 F4 -146.5(6) . . . . ?
C33 N6 B2 F4 62.4(8) . . . . ?
C36 N6 B2 F3 95.9(6) . . . . ?
C33 N6 B2 F3 -55.3(7) . . . . ?
C36 N6 B2 N5 -23.9(7) . . . . ?
C33 N6 B2 N5 -175.0(5) . . . . ?
O2 C91 O1 C92 -6.1(11) . . . . ?
C90 C91 O1 C92 169.7(7) . . . . ?
C93 C92 O1 C91 79.6(9) . . . . ?
